data_7122840
loop_
_publ_author_name
'Gauld, Richard M.'
'Kennedy, Alan R.'
'McLellan, Ross'
'Barker, Jim'
'Reid, Jacqueline'
'Mulvey, Robert E.'

_publ_section_title
;
 Diverse outcomes of CO2 fixation using alkali metal amides including
 formation of a heterobimetallic lithium--sodium carbamato-anhydride via
 lithium--sodium bis-hexamethyldisilazide
;
_journal_name_full 'Chemical Communications'
_journal_paper_doi 10.1039/C8CC08308H
_journal_year 2019
_chemical_formula_moiety
;
C24 H54 Li N4 Na O8 Si4, 0.5(C4 H8 O), C1.75 H3.5 O0.5, 0.25(C)
;
_chemical_formula_sum 'C28 H62 Li N4 Na O9 Si4'
_chemical_formula_weight 741.10
_chemical_properties_physical Air-sensitive,Moisture-sensitive,Oxygen-sensitive
_space_group_crystal_system monoclinic
_space_group_IT_number 5
_space_group_name_Hall 'C 2y'
_space_group_name_H-M_alt 'C 1 2 1'
_symmetry_space_group_name_Hall 'C 2y'
_symmetry_space_group_name_H-M 'C 1 2 1'
_atom_sites_solution_hydrogens geom
_atom_sites_solution_primary iterative
_audit_creation_date 2018-07-03
_audit_creation_method
;
Olex2 1.2
(compiled 2018.05.29 svn.r3508 for OlexSys, GUI svn.r5506)
;
_audit_update_record
;
2018-10-12 deposited with the CCDC.
2018-12-26 downloaded from the CCDC.
;
_cell_angle_alpha 90
_cell_angle_beta 112.116(5)
_cell_angle_gamma 90
_cell_formula_units_Z 4
_cell_length_a 22.2504(11)
_cell_length_b 13.1969(5)
_cell_length_c 17.7522(8)
_cell_measurement_reflns_used 4367
_cell_measurement_temperature 123
_cell_measurement_theta_max 69.394
_cell_measurement_theta_min 3.975
_cell_volume 4829.2(4)
_computing_molecular_graphics 'Olex2 (Dolomanov et al., 2009)'
_computing_publication_material 'Olex2 (Dolomanov et al., 2009)'
_computing_structure_refinement 'olex2.refine (Bourhis et al., 2015)'
_computing_structure_solution 'olex2.solve (Bourhis et al., 2015)'
_diffrn_ambient_temperature 123.15
_diffrn_measured_fraction_theta_full 0.996
_diffrn_measured_fraction_theta_max 0.996
_diffrn_measurement_device_type 'OD Gemini S'
_diffrn_measurement_method 'omega scans'
_diffrn_radiation_type CuK\a
_diffrn_radiation_wavelength 1.54184
_diffrn_reflns_av_R_equivalents 0.0400
_diffrn_reflns_av_unetI/netI 0.0509
_diffrn_reflns_Laue_measured_fraction_full 0.996
_diffrn_reflns_Laue_measured_fraction_max 0.996
_diffrn_reflns_limit_h_max 27
_diffrn_reflns_limit_h_min -24
_diffrn_reflns_limit_k_max 16
_diffrn_reflns_limit_k_min -12
_diffrn_reflns_limit_l_max 21
_diffrn_reflns_limit_l_min -20
_diffrn_reflns_number 11971
_diffrn_reflns_point_group_measured_fraction_full 0.997
_diffrn_reflns_point_group_measured_fraction_max 0.997
_diffrn_reflns_theta_full 69.988
_diffrn_reflns_theta_max 69.988
_diffrn_reflns_theta_min 6.853
_diffrn_source 'sealed tube'
_exptl_absorpt_coefficient_mu 1.575
_exptl_absorpt_correction_T_max 1.00000
_exptl_absorpt_correction_T_min 0.51567
_exptl_absorpt_correction_type multi-scan
_exptl_absorpt_process_details
;
CrysAlisPro, Agilent Technologies,
Version 1.171.37.35 (release 13-08-2014 CrysAlis171 .NET)
(compiled Aug 13 2014,18:06:01)
Empirical absorption correction using spherical harmonics,
 implemented in SCALE3 ABSPACK scaling algorithm.
;
_exptl_crystal_colour colourless
_exptl_crystal_colour_primary colourless
_exptl_crystal_density_diffrn 1.019
_exptl_crystal_description block
_exptl_crystal_F_000 1600
_exptl_crystal_size_max 0.2
_exptl_crystal_size_mid 0.1
_exptl_crystal_size_min 0.1
_refine_diff_density_max 0.679
_refine_diff_density_min -0.486
_refine_diff_density_rms 0.108
_refine_ls_abs_structure_details
;
 Refined as an inversion twin.
;
_refine_ls_abs_structure_Flack 0.27(6)
_refine_ls_extinction_method none
_refine_ls_goodness_of_fit_ref 1.054
_refine_ls_hydrogen_treatment constr
_refine_ls_matrix_type full
_refine_ls_number_parameters 487
_refine_ls_number_reflns 6709
_refine_ls_number_restraints 181
_refine_ls_restrained_S_all 1.060
_refine_ls_R_factor_all 0.1023
_refine_ls_R_factor_gt 0.0891
_refine_ls_shift/su_max 0.002
_refine_ls_shift/su_mean 0.000
_refine_ls_structure_factor_coef Fsqd
_refine_ls_weighting_details 'w=1/[\s^2^(Fo^2^)+(0.2000P)^2^] where P=(Fo^2^+2Fc^2^)/3'
_refine_ls_weighting_scheme calc
_refine_ls_wR_factor_gt 0.2416
_refine_ls_wR_factor_ref 0.2660
_reflns_Friedel_coverage 0.912
_reflns_Friedel_fraction_full 0.998
_reflns_Friedel_fraction_max 0.998
_reflns_number_gt 5340
_reflns_number_total 6709
_reflns_threshold_expression 'I > 2\s(I)'
_cod_data_source_file c8cc08308h2.cif
_cod_data_source_block rmg2_099
_cod_database_code 7122840
_shelx_shelxl_version_number 2018/1
_shelx_space_group_comment
;
The symmetry employed for this shelxl refinement is uniquely defined
by the following loop, which should always be used as a source of
symmetry information in preference to the above space-group names.
They are only intended as comments.
;
_olex2_refinement_description
;
1. Twinned data refinement
 Scales: 0.738055
 0.261945
2. Fixed Uiso
 At 1.2 times of:
  All C(H,H) groups, All N(H) groups
 At 1.5 times of:
  All C(H,H,H) groups
3. Restrained distances
 Si2-C6 = Si2-C7 = Si2-C8
 1.85 with sigma of 0.01
 Si2A-C6A = Si2A-C7A = Si2A-C8A
 1.85 with sigma of 0.01
 O9-C28 = O9-C25 = O7-C20 = O7-C17 = O8A-C21A = O8A-C24A
 1.43 with sigma of 0.01
 O8-C21 = O8-C24 = O10-C32 = O10-C29 = O7A-C17A = O7A-C20A
 1.43 with sigma of 0.01
 C25-C26 = C26-C27 = C27-C28 = C17-C18 = C18-C19 = C19-C20
 1.53 with sigma of 0.01
 C21-C22 = C22-C23 = C23-C24 = C21A-C22A = C22A-C23A = C23A-C24A
 1.53 with sigma of 0.01
 C29-C30 = C30-C31 = C31-C32 = C17A-C18A = C18A-C19A = C19A-C20A
 1.53 with sigma of 0.01
 C20A-C17A = C18A-C20A = C24A-C22A = C21-C23 = O8-C23 = O8A-C22A
 2.35 with sigma of 0.02
 C21A-C24A
 2.25 with sigma of 0.02
 C23A-C21A = C24-C22
 2.3 with sigma of 0.02
4. Rigid bond restraints
 Si2, N2, C6, C7, C8
 with sigma for 1-2 distances of 0.01 and sigma for 1-3 distances of 0.01
 O9, C25, C26, C27, C28
 with sigma for 1-2 distances of 0.01 and sigma for 1-3 distances of 0.01
 O10, C29, C30, C31, C32
 with sigma for 1-2 distances of 0.01 and sigma for 1-3 distances of 0.01
 O8A, C24A, C21A, C22A, C23A
 with sigma for 1-2 distances of 0.005 and sigma for 1-3 distances of 0.005
 O8, C24, C22, C21, C23
 with sigma for 1-2 distances of 0.005 and sigma for 1-3 distances of 0.005
 O7A, C17A, C18A, C19A, C20A
 with sigma for 1-2 distances of 0.005 and sigma for 1-3 distances of 0.005
5. Uiso/Uaniso restraints and constraints
Si2 \\sim N2 \\sim C6 \\sim C7 \\sim C8: within 1.95A with sigma of 0.02 and
sigma for terminal atoms of 0.02
O9 \\sim C25 \\sim C26 \\sim C27 \\sim C28: within 1.7A with sigma of 0.02 and
sigma for terminal atoms of 0.02
O10 \\sim C29 \\sim C30 \\sim C31 \\sim C32: within 1.7A with sigma of 0.02 and
sigma for terminal atoms of 0.02
O8A \\sim C24A \\sim C21A \\sim C22A \\sim C23A: within 1.7A with sigma of
0.005 and sigma for terminal atoms of 0.01
O8 \\sim C24 \\sim C22 \\sim C21 \\sim C23: within 1.7A with sigma of 0.005 and
sigma for terminal atoms of 0.01
O7A \\sim C17A \\sim C18A \\sim C19A \\sim C20A: within 1.7A with sigma of
0.005 and sigma for terminal atoms of 0.01
Uanis(C8) \\sim Ueq: with sigma of 0.01 and sigma for terminal atoms of 0.02
Uanis(Si2) = Uanis(Si2A)
Uanis(C6) = Uanis(C6A)
Uanis(C7) = Uanis(C7A)
Uanis(C8) = Uanis(C8A)
6. Others
 Sof(Si2A)=Sof(C8A)=Sof(H8Aa)=Sof(H8Ab)=Sof(H8Ac)=Sof(C7A)=Sof(H7Aa)=Sof(H7Ab)=
 Sof(H7Ac)=Sof(C6A)=Sof(H6Aa)=Sof(H6Ab)=Sof(H6Ac)=1-FVAR(1)
 Sof(Si2)=Sof(C6)=Sof(H6a)=Sof(H6b)=Sof(H6c)=Sof(C7)=Sof(H7a)=Sof(H7b)=
 Sof(H7c)=Sof(C8)=Sof(H8a)=Sof(H8b)=Sof(H8c)=FVAR(1)
 Fixed Sof: O7(0.65) C17(0.65) H17a(0.65) H17b(0.65) C18(0.65) H18a(0.65)
 H18b(0.65) C19(0.65) H19a(0.65) H19b(0.65) C20(0.65) H20a(0.65) H20b(0.65)
 O8(0.5) C24(0.5) H24a(0.5) H24b(0.5) C22(0.5) H22a(0.5) H22b(0.5) C21(0.5)
 H21a(0.5) H21b(0.5) C23(0.5) H23a(0.5) H23b(0.5) O9(0.5) C25(0.5) H25a(0.5)
 H25b(0.5) C26(0.5) H26a(0.5) H26b(0.5) C27(0.5) H27a(0.5) H27b(0.5) C28(0.5)
 H28a(0.5) H28b(0.5) O10(0.5) C29(0.5) H29a(0.5) H29b(0.5) C30(0.5) H30a(0.5)
 H30b(0.5) C31(0.25) H31a(0.25) H31b(0.25) C32(0.5) H32a(0.5) H32b(0.5)
 O7A(0.35) C17A(0.35) H17c(0.35) H17d(0.35) C18A(0.35) H18c(0.35) H18d(0.35)
 C19A(0.35) H19c(0.35) H19d(0.35) C20A(0.35) H20c(0.35) H20d(0.35) O8A(0.5)
 C24A(0.5) H24c(0.5) H24d(0.5) C21A(0.5) H21c(0.5) H21d(0.5) C22A(0.5)
 H22c(0.5) H22d(0.5) C23A(0.5) H23c(0.5) H23d(0.5) C31A(0.25)
7.a Secondary CH2 refined with riding coordinates:
 C17(H17a,H17b), C18(H18a,H18b), C19(H19a,H19b), C20(H20a,H20b), C24(H24a,
 H24b), C22(H22a,H22b), C21(H21a,H21b), C23(H23a,H23b), C25(H25a,H25b),
 C26(H26a,H26b), C27(H27a,H27b), C28(H28a,H28b), C29(H29a,H29b), C30(H30a,H30b),
  C31(H31a,H31b), C32(H32a,H32b), C17A(H17c,H17d), C18A(H18c,H18d), C19A(H19c,
 H19d), C20A(H20c,H20d), C24A(H24c,H24d), C21A(H21c,H21d), C22A(H22c,H22d),
 C23A(H23c,H23d)
7.b Me refined with riding coordinates:
 C6(H6a,H6b,H6c), C7(H7a,H7b,H7c), C8(H8a,H8b,H8c), C8A(H8Aa,H8Ab,H8Ac),
 C7A(H7Aa,H7Ab,H7Ac), C6A(H6Aa,H6Ab,H6Ac)
7.c Aromatic/amide H refined with riding coordinates:
 N1(H1), N4(H4)
7.d Idealised Me refined as rotating group:
 C1(H1a,H1b,H1c), C2(H2a,H2b,H2c), C3(H3a,H3b,H3c), C9(H9a,H9b,H9c), C10(H10a,
 H10b,H10c), C11(H11a,H11b,H11c), C14(H14a,H14b,H14c), C15(H15a,H15b,H15c),
 C16(H16a,H16b,H16c)
;
_olex2_submission_special_instructions 'No special instructions were received'

loop_
_space_group_symop_operation_xyz
'x, y, z'
'-x, y, -z'
'x+1/2, y+1/2, z'
'-x+1/2, y+1/2, -z'

loop_
_atom_site_label
_atom_site_type_symbol
_atom_site_fract_x
_atom_site_fract_y
_atom_site_fract_z
_atom_site_U_iso_or_equiv
_atom_site_adp_type
_atom_site_occupancy
_atom_site_site_symmetry_order
_atom_site_calc_flag
_atom_site_refinement_flags_posn
_atom_site_refinement_flags_adp
_atom_site_refinement_flags_occupancy
_atom_site_disorder_assembly
_atom_site_disorder_group
Na1 Na 0.500000 0.9523(4) 0.500000 0.0796(12) Uani 1 2 d S T P . .
Na2 Na 0.500000 0.4624(4) 0.000000 0.0582(9) Uani 1 2 d S T P A .
Li1 Li 0.5220(6) 0.6883(11) 0.2737(7) 0.062(3) Uani 1 1 d . . . . .
Si1 Si 0.35278(10) 0.4572(2) 0.18392(13) 0.0609(5) Uani 1 1 d . . . . .
Si2 Si 0.6372(9) 0.6767(11) 0.1009(10) 0.064(2) Uani 0.66(3) 1 d D U P A 1
Si3 Si 0.63275(10) 0.7349(2) 0.55997(12) 0.0658(6) Uani 1 1 d . . . . .
Si4 Si 0.41086(12) 0.9888(2) 0.17128(12) 0.0712(6) Uani 1 1 d . . . . .
O1 O 0.4684(3) 0.5720(4) 0.2359(3) 0.0621(12) Uani 1 1 d . . . . .
O2 O 0.4962(3) 0.5267(5) 0.1250(3) 0.0692(14) Uani 1 1 d . . . . .
O3 O 0.5654(2) 0.6573(5) 0.2017(3) 0.0655(13) Uani 1 1 d . . . . .
O4 O 0.5598(2) 0.7220(5) 0.3863(3) 0.0618(12) Uani 1 1 d . . . . .
O5 O 0.5132(3) 0.8818(6) 0.3810(3) 0.0772(16) Uani 1 1 d . . . . .
O6 O 0.4799(3) 0.8174(5) 0.2491(3) 0.0715(15) Uani 1 1 d . . . . .
N1 N 0.4096(2) 0.4635(5) 0.1421(3) 0.0456(10) Uani 1 1 d . . . . .
H1 H 0.406102 0.424281 0.100570 0.055 Uiso 1 1 calc R U . . .
N2 N 0.5781(3) 0.5877(6) 0.0960(4) 0.0592(15) Uani 1 1 d . U . . .
N3 N 0.5767(3) 0.8146(5) 0.4971(3) 0.0520(12) Uani 1 1 d . . . . .
N4 N 0.4523(3) 0.9701(5) 0.2715(3) 0.0521(12) Uani 1 1 d . . . . .
H4 H 0.453863 1.018649 0.306195 0.063 Uiso 1 1 calc R U . . .
C1 C 0.3199(4) 0.5838(9) 0.1914(6) 0.081(2) Uani 1 1 d . . . . .
H1A H 0.354238 0.625668 0.229807 0.122 Uiso 1 1 calc R U . . .
H1B H 0.284212 0.576759 0.210659 0.122 Uiso 1 1 calc R U . . .
H1C H 0.303866 0.616215 0.137802 0.122 Uiso 1 1 calc R U . . .
C2 C 0.3859(5) 0.3922(8) 0.2833(6) 0.082(2) Uani 1 1 d . . . . .
H2A H 0.403280 0.325968 0.276648 0.123 Uiso 1 1 calc R U . . .
H2B H 0.351377 0.382749 0.304241 0.123 Uiso 1 1 calc R U . . .
H2C H 0.420704 0.433292 0.321639 0.123 Uiso 1 1 calc R U . . .
C3 C 0.2895(4) 0.3770(9) 0.1105(6) 0.084(3) Uani 1 1 d . . . . .
H3A H 0.269506 0.413497 0.058986 0.126 Uiso 1 1 calc R U . . .
H3B H 0.256214 0.360832 0.132437 0.126 Uiso 1 1 calc R U . . .
H3C H 0.309083 0.314112 0.101244 0.126 Uiso 1 1 calc R U . . .
C4 C 0.4603(3) 0.5278(6) 0.1716(4) 0.0541(15) Uani 1 1 d . . . . .
C5 C 0.5471(3) 0.5943(7) 0.1483(4) 0.0592(17) Uani 1 1 d . . . . .
C6 C 0.6058(9) 0.8080(13) 0.0908(13) 0.080(4) Uani 0.66(3) 1 d D U P A 1
H6A H 0.640444 0.855515 0.093883 0.119 Uiso 0.66(3) 1 calc R U P A 1
H6B H 0.569628 0.815680 0.038372 0.119 Uiso 0.66(3) 1 calc R U P A 1
H6C H 0.590626 0.822218 0.134933 0.119 Uiso 0.66(3) 1 calc R U P A 1
C7 C 0.704(4) 0.661(5) 0.201(3) 0.085(5) Uani 0.66(3) 1 d D U P A 1
H7A H 0.738460 0.709840 0.206360 0.127 Uiso 0.66(3) 1 calc R U P A 1
H7B H 0.687522 0.672398 0.244400 0.127 Uiso 0.66(3) 1 calc R U P A 1
H7C H 0.721448 0.591934 0.205665 0.127 Uiso 0.66(3) 1 calc R U P A 1
C8 C 0.6606(11) 0.643(2) 0.0133(12) 0.094(5) Uani 0.66(3) 1 d D U P A 1
H8A H 0.694075 0.690417 0.011409 0.141 Uiso 0.66(3) 1 calc R U P A 1
H8B H 0.677469 0.574021 0.019936 0.141 Uiso 0.66(3) 1 calc R U P A 1
H8C H 0.622430 0.648347 -0.037491 0.141 Uiso 0.66(3) 1 calc R U P A 1
C9 C 0.5931(5) 0.6154(8) 0.5663(6) 0.081(2) Uani 1 1 d . . . . .
H9A H 0.559600 0.628229 0.588433 0.122 Uiso 1 1 calc R U . . .
H9B H 0.625418 0.568362 0.602025 0.122 Uiso 1 1 calc R U . . .
H9C H 0.573224 0.585742 0.511923 0.122 Uiso 1 1 calc R U . . .
C10 C 0.6616(4) 0.8048(10) 0.6577(5) 0.085(3) Uani 1 1 d . . . . .
H10A H 0.679219 0.870565 0.650465 0.127 Uiso 1 1 calc R U . . .
H10B H 0.695530 0.765462 0.698945 0.127 Uiso 1 1 calc R U . . .
H10C H 0.625280 0.815483 0.675285 0.127 Uiso 1 1 calc R U . . .
C11 C 0.7018(4) 0.7192(11) 0.5250(6) 0.093(3) Uani 1 1 d . . . . .
H11A H 0.688857 0.673452 0.478099 0.140 Uiso 1 1 calc R U . . .
H11B H 0.739289 0.690617 0.569236 0.140 Uiso 1 1 calc R U . . .
H11C H 0.713522 0.785349 0.509411 0.140 Uiso 1 1 calc R U . . .
C12 C 0.5495(3) 0.8010(6) 0.4151(4) 0.0542(15) Uani 1 1 d . . . . .
C13 C 0.4825(3) 0.8830(7) 0.2987(4) 0.0577(16) Uani 1 1 d . . . . .
C14 C 0.3421(5) 0.9010(13) 0.1316(7) 0.119(5) Uani 1 1 d . . . . .
H14A H 0.358316 0.831559 0.134122 0.178 Uiso 1 1 calc R U . . .
H14B H 0.315898 0.918478 0.075047 0.178 Uiso 1 1 calc R U . . .
H14C H 0.315351 0.906156 0.164469 0.178 Uiso 1 1 calc R U . . .
C15 C 0.4640(6) 0.9830(9) 0.1121(6) 0.089(3) Uani 1 1 d . . . . .
H15A H 0.500701 1.029207 0.136051 0.133 Uiso 1 1 calc R U . . .
H15B H 0.439124 1.002933 0.055684 0.133 Uiso 1 1 calc R U . . .
H15C H 0.480075 0.913638 0.113205 0.133 Uiso 1 1 calc R U . . .
C16 C 0.3812(7) 1.1228(10) 0.1692(7) 0.107(4) Uani 1 1 d . . . . .
H16A H 0.349857 1.125622 0.195891 0.160 Uiso 1 1 calc R U . . .
H16B H 0.360187 1.145350 0.112631 0.160 Uiso 1 1 calc R U . . .
H16C H 0.417975 1.167284 0.197850 0.160 Uiso 1 1 calc R U . . .
O7 O 0.5686(6) 0.3218(10) 0.0465(7) 0.094(3) Uiso 0.65 1 d D . P A 1
C17 C 0.6186(13) 0.349(3) 0.1232(17) 0.207(16) Uiso 0.65 1 d D . P A 1
H17A H 0.602460 0.341445 0.167792 0.249 Uiso 0.65 1 calc R U P A 1
H17B H 0.632067 0.420247 0.121906 0.249 Uiso 0.65 1 calc R U P A 1
C18 C 0.6759(12) 0.278(2) 0.1367(16) 0.133(8) Uiso 0.65 1 d D . P A 1
H18A H 0.689179 0.243231 0.189969 0.160 Uiso 0.65 1 calc R U P A 1
H18B H 0.713581 0.314672 0.133327 0.160 Uiso 0.65 1 calc R U P A 1
C19 C 0.6476(12) 0.2024(19) 0.0660(13) 0.149(9) Uiso 0.65 1 d D . P A 1
H19A H 0.681589 0.176753 0.047494 0.179 Uiso 0.65 1 calc R U P A 1
H19B H 0.626647 0.144339 0.081665 0.179 Uiso 0.65 1 calc R U P A 1
C20 C 0.5977(8) 0.2672(15) 0.0003(10) 0.100(5) Uiso 0.65 1 d D . P A 1
H20A H 0.618946 0.313215 -0.026229 0.120 Uiso 0.65 1 calc R U P A 1
H20B H 0.565631 0.224515 -0.041641 0.120 Uiso 0.65 1 calc R U P A 1
O8 O 0.4422(8) 1.0864(14) 0.4797(10) 0.108(4) Uiso 0.5 1 d D U P B 1
C24 C 0.4190(12) 1.1483(19) 0.4099(12) 0.114(5) Uiso 0.5 1 d D U P B 1
H24A H 0.388832 1.110954 0.362304 0.137 Uiso 0.5 1 calc R U P B 1
H24B H 0.454953 1.176576 0.396474 0.137 Uiso 0.5 1 calc R U P B 1
C22 C 0.3665(11) 1.163(2) 0.4966(16) 0.134(5) Uiso 0.5 1 d D U P B 1
H22A H 0.346239 1.202555 0.528374 0.161 Uiso 0.5 1 calc R U P B 1
H22B H 0.337402 1.107013 0.468043 0.161 Uiso 0.5 1 calc R U P B 1
C21 C 0.4334(12) 1.126(2) 0.5491(11) 0.129(5) Uiso 0.5 1 d D U P B 1
H21A H 0.464052 1.181031 0.576377 0.154 Uiso 0.5 1 calc R U P B 1
H21B H 0.433112 1.073308 0.588745 0.154 Uiso 0.5 1 calc R U P B 1
C23 C 0.3840(14) 1.2307(17) 0.4377(16) 0.131(5) Uiso 0.5 1 d D U P B 1
H23A H 0.345249 1.256965 0.392860 0.157 Uiso 0.5 1 calc R U P B 1
H23B H 0.412975 1.287428 0.465578 0.157 Uiso 0.5 1 calc R U P B 1
O9 O 0.6310(7) 0.3153(13) 0.3198(9) 0.105(4) Uani 0.5 1 d D U P C 1
C25 C 0.5698(8) 0.3390(16) 0.3213(11) 0.096(5) Uani 0.5 1 d D U P C 1
H25A H 0.550446 0.278807 0.336754 0.115 Uiso 0.5 1 calc R U P C 1
H25B H 0.539988 0.362830 0.267240 0.115 Uiso 0.5 1 calc R U P C 1
C26 C 0.5819(11) 0.4223(15) 0.3843(11) 0.101(5) Uani 0.5 1 d D U P C 1
H26A H 0.591156 0.393898 0.439132 0.121 Uiso 0.5 1 calc R U P C 1
H26B H 0.544447 0.468967 0.370093 0.121 Uiso 0.5 1 calc R U P C 1
C27 C 0.6416(12) 0.4759(19) 0.3798(14) 0.120(6) Uani 0.5 1 d D U P C 1
H27A H 0.630083 0.544584 0.356342 0.144 Uiso 0.5 1 calc R U P C 1
H27B H 0.676090 0.481980 0.434639 0.144 Uiso 0.5 1 calc R U P C 1
C28 C 0.6641(11) 0.4095(15) 0.3252(16) 0.115(5) Uani 0.5 1 d D U P C 1
H28A H 0.652336 0.440511 0.270716 0.138 Uiso 0.5 1 calc R U P C 1
H28B H 0.711671 0.399619 0.349286 0.138 Uiso 0.5 1 calc R U P C 1
O10 O 0.6334(7) 1.0009(17) 0.2973(13) 0.134(6) Uani 0.5 1 d D U P D 1
C29 C 0.6639(11) 0.915(2) 0.346(2) 0.136(7) Uani 0.5 1 d D U P D 1
H29A H 0.639727 0.852879 0.319875 0.164 Uiso 0.5 1 calc R U P D 1
H29B H 0.661637 0.921530 0.400023 0.164 Uiso 0.5 1 calc R U P D 1
C30 C 0.7340(10) 0.903(3) 0.3552(15) 0.121(7) Uani 0.5 1 d D U P D 1
H30A H 0.764346 0.940253 0.402983 0.145 Uiso 0.5 1 calc R U P D 1
H30B H 0.747523 0.831641 0.356579 0.145 Uiso 0.5 1 calc R U P D 1
C31 C 0.7244(18) 0.955(3) 0.276(2) 0.110(8) Uani 0.25 1 d D U P D 1
H31A H 0.702006 0.910097 0.228787 0.132 Uiso 0.25 1 calc R U P D 1
H31B H 0.766341 0.977049 0.273559 0.132 Uiso 0.25 1 calc R U P D 1
C32 C 0.6823(11) 1.046(2) 0.277(2) 0.134(7) Uani 0.5 1 d D U P D 1
H32A H 0.707073 1.096253 0.317994 0.160 Uiso 0.5 1 calc R U P D 1
H32B H 0.664048 1.078896 0.222840 0.160 Uiso 0.5 1 calc R U P D 1
O7A O 0.5895(9) 0.3501(18) 0.0578(12) 0.086(4) Uiso 0.35 1 d D U P A 2
C17A C 0.6567(11) 0.366(2) 0.076(2) 0.096(5) Uiso 0.35 1 d D U P A 2
H17C H 0.680323 0.391507 0.131330 0.115 Uiso 0.35 1 calc R U P A 2
H17D H 0.664994 0.409450 0.035245 0.115 Uiso 0.35 1 calc R U P A 2
C18A C 0.6697(14) 0.254(2) 0.0662(18) 0.094(5) Uiso 0.35 1 d D U P A 2
H18C H 0.715238 0.238442 0.074023 0.112 Uiso 0.35 1 calc R U P A 2
H18D H 0.639155 0.222624 0.015370 0.112 Uiso 0.35 1 calc R U P A 2
C19A C 0.6533(12) 0.231(3) 0.1409(15) 0.097(5) Uiso 0.35 1 d D U P A 2
H19C H 0.684434 0.264591 0.190150 0.117 Uiso 0.35 1 calc R U P A 2
H19D H 0.652759 0.157628 0.150834 0.117 Uiso 0.35 1 calc R U P A 2
C20A C 0.5851(11) 0.278(2) 0.1162(16) 0.088(5) Uiso 0.35 1 d D U P A 2
H20C H 0.550563 0.226851 0.091115 0.106 Uiso 0.35 1 calc R U P A 2
H20D H 0.578535 0.310626 0.162540 0.106 Uiso 0.35 1 calc R U P A 2
Si2A Si 0.6416(18) 0.654(2) 0.106(2) 0.064(2) Uani 0.34(3) 1 d D . P A 2
C8A C 0.677(2) 0.594(4) 0.036(3) 0.094(5) Uani 0.34(3) 1 d D . P A 2
H8AA H 0.715723 0.631608 0.039460 0.141 Uiso 0.34(3) 1 calc R U P A 2
H8AB H 0.688091 0.523759 0.052290 0.141 Uiso 0.34(3) 1 calc R U P A 2
H8AC H 0.644766 0.596623 -0.019746 0.141 Uiso 0.34(3) 1 calc R U P A 2
C7A C 0.710(7) 0.648(11) 0.205(6) 0.085(5) Uani 0.34(3) 1 d D . P A 2
H7AA H 0.745493 0.691079 0.204030 0.127 Uiso 0.34(3) 1 calc R U P A 2
H7AB H 0.695337 0.672919 0.247836 0.127 Uiso 0.34(3) 1 calc R U P A 2
H7AC H 0.725053 0.578239 0.217338 0.127 Uiso 0.34(3) 1 calc R U P A 2
C6A C 0.602(2) 0.776(2) 0.066(3) 0.080(4) Uani 0.34(3) 1 d D . P A 2
H6AA H 0.634958 0.826254 0.067469 0.119 Uiso 0.34(3) 1 calc R U P A 2
H6AB H 0.571519 0.767406 0.009487 0.119 Uiso 0.34(3) 1 calc R U P A 2
H6AC H 0.578357 0.799749 0.099233 0.119 Uiso 0.34(3) 1 calc R U P A 2
O8A O 0.3956(11) 1.0473(17) 0.4407(15) 0.141(5) Uiso 0.5 1 d D U P B 2
C24A C 0.3829(16) 1.129(2) 0.3854(18) 0.150(6) Uiso 0.5 1 d D U P B 2
H24C H 0.372944 1.103158 0.329675 0.180 Uiso 0.5 1 calc R U P B 2
H24D H 0.421604 1.173360 0.400149 0.180 Uiso 0.5 1 calc R U P B 2
C21A C 0.3500(15) 1.059(2) 0.4779(19) 0.148(6) Uiso 0.5 1 d D U P B 2
H21C H 0.367114 1.031765 0.533847 0.178 Uiso 0.5 1 calc R U P B 2
H21D H 0.308840 1.024451 0.446172 0.178 Uiso 0.5 1 calc R U P B 2
C22A C 0.3395(17) 1.174(2) 0.4789(18) 0.161(7) Uiso 0.5 1 d D U P B 2
H22C H 0.378752 1.210314 0.514709 0.193 Uiso 0.5 1 calc R U P B 2
H22D H 0.301911 1.191751 0.493216 0.193 Uiso 0.5 1 calc R U P B 2
C23A C 0.3260(16) 1.189(3) 0.3884(19) 0.161(7) Uiso 0.5 1 d D U P B 2
H23C H 0.283938 1.159291 0.353051 0.194 Uiso 0.5 1 calc R U P B 2
H23D H 0.327910 1.261056 0.374341 0.194 Uiso 0.5 1 calc R U P B 2
C31A C 0.7364(14) 1.006(3) 0.3210(18) 0.059(6) Uiso 0.25 1 d . . P E 2

loop_
_atom_site_aniso_label
_atom_site_aniso_U_11
_atom_site_aniso_U_22
_atom_site_aniso_U_33
_atom_site_aniso_U_23
_atom_site_aniso_U_13
_atom_site_aniso_U_12
Na1 0.120(3) 0.060(3) 0.081(3) 0.000 0.063(3) 0.000
Na2 0.0644(19) 0.061(2) 0.0519(17) 0.000 0.0250(14) 0.000
Li1 0.078(7) 0.059(7) 0.056(6) -0.003(6) 0.034(5) 0.000(6)
Si1 0.0645(10) 0.0582(11) 0.0683(11) 0.0079(10) 0.0346(8) 0.0003(10)
Si2 0.060(3) 0.074(6) 0.064(2) -0.013(4) 0.031(2) -0.017(4)
Si3 0.0598(10) 0.0807(15) 0.0556(10) 0.0059(10) 0.0202(8) 0.0047(10)
Si4 0.0827(13) 0.0748(15) 0.0542(10) 0.0085(10) 0.0237(9) 0.0150(11)
O1 0.076(3) 0.060(3) 0.058(3) -0.006(2) 0.034(2) -0.007(2)
O2 0.072(3) 0.076(4) 0.062(3) -0.002(3) 0.028(2) -0.007(3)
O3 0.067(3) 0.072(4) 0.063(3) -0.017(3) 0.031(2) -0.019(3)
O4 0.071(3) 0.063(3) 0.049(2) 0.000(2) 0.020(2) 0.008(2)
O5 0.086(4) 0.084(4) 0.065(3) -0.002(3) 0.032(3) -0.006(3)
O6 0.088(3) 0.063(3) 0.052(3) -0.003(2) 0.014(2) 0.015(3)
N1 0.049(2) 0.046(3) 0.045(2) -0.005(2) 0.0216(18) -0.007(2)
N2 0.051(3) 0.078(4) 0.059(3) -0.023(3) 0.033(2) -0.023(3)
N3 0.054(3) 0.063(4) 0.039(2) 0.000(2) 0.016(2) 0.003(3)
N4 0.065(3) 0.047(3) 0.042(2) 0.002(2) 0.018(2) 0.010(3)
C1 0.076(5) 0.083(6) 0.097(6) 0.015(5) 0.047(4) 0.020(5)
C2 0.111(6) 0.071(6) 0.083(5) 0.023(5) 0.058(5) 0.012(5)
C3 0.059(4) 0.092(7) 0.102(6) -0.011(6) 0.033(4) -0.018(4)
C4 0.057(3) 0.054(4) 0.050(3) 0.007(3) 0.019(3) -0.005(3)
C5 0.051(3) 0.070(5) 0.056(4) -0.006(4) 0.019(3) 0.002(3)
C6 0.078(6) 0.070(8) 0.091(11) -0.001(7) 0.033(7) -0.008(7)
C7 0.061(12) 0.098(15) 0.089(7) 0.008(9) 0.021(4) -0.009(9)
C8 0.102(9) 0.109(13) 0.096(8) -0.022(9) 0.066(7) -0.033(9)
C9 0.086(5) 0.078(6) 0.074(5) 0.012(5) 0.024(4) 0.004(5)
C10 0.070(5) 0.110(8) 0.066(4) -0.001(5) 0.016(4) 0.006(5)
C11 0.064(4) 0.143(10) 0.077(5) 0.016(6) 0.033(4) 0.018(6)
C12 0.053(3) 0.065(5) 0.044(3) 0.001(3) 0.017(2) 0.000(3)
C13 0.062(4) 0.065(5) 0.051(3) -0.002(3) 0.026(3) -0.003(3)
C14 0.094(7) 0.153(13) 0.079(6) 0.023(8) 0.000(5) 0.005(8)
C15 0.119(7) 0.086(7) 0.074(5) 0.013(5) 0.051(5) 0.023(6)
C16 0.152(10) 0.103(9) 0.081(6) 0.020(6) 0.061(6) 0.054(8)
O9 0.119(9) 0.091(8) 0.090(8) 0.007(7) 0.022(7) 0.036(8)
C25 0.112(9) 0.091(11) 0.069(8) 0.015(8) 0.015(8) 0.032(8)
C26 0.120(11) 0.092(12) 0.069(9) 0.010(8) 0.011(8) 0.043(9)
C27 0.132(12) 0.090(11) 0.107(12) 0.006(10) 0.010(10) 0.034(9)
C28 0.117(11) 0.095(11) 0.121(13) 0.017(11) 0.033(10) 0.033(9)
O10 0.090(8) 0.179(16) 0.148(13) 0.035(11) 0.063(9) 0.030(9)
C29 0.114(11) 0.175(17) 0.164(15) 0.070(13) 0.102(11) 0.015(11)
C30 0.108(11) 0.150(17) 0.127(13) 0.038(13) 0.070(11) 0.042(11)
C31 0.083(13) 0.16(2) 0.117(15) 0.040(16) 0.074(12) 0.001(13)
C32 0.113(12) 0.148(16) 0.148(15) 0.072(13) 0.057(11) 0.007(11)
Si2A 0.060(3) 0.074(6) 0.064(2) -0.013(4) 0.031(2) -0.017(4)
C8A 0.102(9) 0.109(13) 0.096(8) -0.022(9) 0.066(7) -0.033(9)
C7A 0.061(12) 0.098(15) 0.089(7) 0.008(9) 0.021(4) -0.009(9)
C6A 0.078(6) 0.070(8) 0.091(11) -0.001(7) 0.033(7) -0.008(7)

loop_
_atom_type_symbol
_atom_type_description
_atom_type_scat_dispersion_real
_atom_type_scat_dispersion_imag
_atom_type_scat_source
Na Na 0.1353 0.1239 'International Tables Vol C Tables 4.2.6.8 and 6.1.1.4'
Li Li 0.0008 0.0003 'International Tables Vol C Tables 4.2.6.8 and 6.1.1.4'
Si Si 0.2541 0.3302 'International Tables Vol C Tables 4.2.6.8 and 6.1.1.4'
O O 0.0492 0.0322 'International Tables Vol C Tables 4.2.6.8 and 6.1.1.4'
N N 0.0311 0.0180 'International Tables Vol C Tables 4.2.6.8 and 6.1.1.4'
C C 0.0181 0.0091 'International Tables Vol C Tables 4.2.6.8 and 6.1.1.4'
H H 0.0000 0.0000 'International Tables Vol C Tables 4.2.6.8 and 6.1.1.4'

loop_
_geom_angle_atom_site_label_1
_geom_angle_atom_site_label_2
_geom_angle_atom_site_label_3
_geom_angle
_geom_angle_site_symmetry_1
_geom_angle_site_symmetry_3
O5 Na1 O5 134.8(4) . 2_656
O5 Na1 N3 92.6(2) 2_656 .
O5 Na1 N3 52.9(2) 2_656 2_656
O5 Na1 N3 52.9(2) . .
O5 Na1 N3 92.6(2) . 2_656
O5 Na1 C12 112.1(3) 2_656 .
O5 Na1 C12 26.5(2) 2_656 2_656
O5 Na1 C12 112.1(3) . 2_656
O5 Na1 C12 26.5(2) . .
O5 Na1 C21 140.7(4) 2_656 2_656
O5 Na1 C21 78.9(5) . 2_656
O5 Na1 C21 140.7(4) . .
O5 Na1 C21 78.9(5) 2_656 .
O5 Na1 O8A 99.3(6) . 2_656
O5 Na1 O8A 102.9(6) 2_656 2_656
O5 Na1 O8A 99.3(6) 2_656 .
O5 Na1 O8A 102.9(6) . .
N3 Na1 N3 87.0(3) . 2_656
N3 Na1 C12 84.7(2) . 2_656
N3 Na1 C12 27.34(17) 2_656 2_656
N3 Na1 C12 84.7(2) 2_656 .
N3 Na1 C12 27.34(17) . .
N3 Na1 C21 164.8(4) 2_656 2_656
N3 Na1 C21 97.6(6) 2_656 .
N3 Na1 C21 164.8(4) . .
N3 Na1 C21 97.6(6) . 2_656
C12 Na1 C12 94.9(3) . 2_656
C12 Na1 C21 167.2(4) . .
C12 Na1 C21 92.7(6) 2_656 .
C12 Na1 C21 92.7(6) . 2_656
C12 Na1 C21 167.2(4) 2_656 2_656
O8 Na1 O5 101.7(5) . 2_656
O8 Na1 O5 115.7(5) 2_656 2_656
O8 Na1 O5 101.7(5) 2_656 .
O8 Na1 O5 115.7(5) . .
O8 Na1 N3 103.5(5) . 2_656
O8 Na1 N3 103.5(5) 2_656 .
O8 Na1 N3 165.5(5) . .
O8 Na1 N3 165.5(5) 2_656 2_656
O8 Na1 C12 109.2(5) . 2_656
O8 Na1 C12 109.2(5) 2_656 .
O8 Na1 C12 142.2(5) 2_656 2_656
O8 Na1 C12 142.2(5) . .
O8 Na1 O8 68.2(10) 2_656 .
O8 Na1 C21 25.0(5) 2_656 2_656
O8 Na1 C21 69.8(8) 2_656 .
O8 Na1 C21 69.8(8) . 2_656
O8 Na1 C21 25.0(5) . .
O8 Na1 O8A 26.9(6) 2_656 2_656
O8 Na1 O8A 93.5(9) . 2_656
C21 Na1 C21 81.8(12) . 2_656
O8A Na1 N3 80.8(6) 2_656 .
O8A Na1 N3 152.6(6) . .
O8A Na1 C12 95.0(6) 2_656 .
O8A Na1 C12 126.2(6) . .
O8A Na1 O8A 119.7(11) 2_656 .
O2 Na2 O2 138.7(4) . 2_655
O2 Na2 N2 53.40(18) . .
O2 Na2 N2 97.8(2) . 2_655
O2 Na2 N2 97.8(2) 2_655 .
O2 Na2 N2 53.39(18) 2_655 2_655
O2 Na2 C5 26.82(19) . .
O2 Na2 C5 26.82(19) 2_655 2_655
O2 Na2 C5 118.9(3) . 2_655
O2 Na2 C5 118.9(3) 2_655 .
O2 Na2 C17 120.2(8) 2_655 .
O2 Na2 C17 80.6(6) . .
O2 Na2 C17 80.6(6) 2_655 2_655
O2 Na2 C17 120.2(8) . 2_655
N2 Na2 N2 98.6(4) . 2_655
N2 Na2 C5 26.64(17) 2_655 2_655
N2 Na2 C5 97.8(3) . 2_655
N2 Na2 C5 97.8(3) 2_655 .
N2 Na2 C5 26.64(17) . .
N2 Na2 C17 166.8(8) 2_655 .
N2 Na2 C17 166.8(8) . 2_655
N2 Na2 C17 69.8(6) 2_655 2_655
N2 Na2 C17 69.8(6) . .
C5 Na2 C5 109.0(3) . 2_655
C5 Na2 C17 145.3(9) 2_655 .
C5 Na2 C17 74.8(5) 2_655 2_655
C5 Na2 C17 145.3(9) . 2_655
C5 Na2 C17 74.8(5) . .
O7 Na2 O2 111.0(3) . 2_655
O7 Na2 O2 101.5(3) 2_655 2_655
O7 Na2 O2 101.5(3) . .
O7 Na2 O2 111.0(3) 2_655 .
O7 Na2 N2 160.5(3) 2_655 .
O7 Na2 N2 95.1(4) . .
O7 Na2 N2 95.1(4) 2_655 2_655
O7 Na2 N2 160.5(3) . 2_655
O7 Na2 C5 137.3(3) . 2_655
O7 Na2 C5 100.6(3) . .
O7 Na2 C5 137.3(3) 2_655 .
O7 Na2 C5 100.6(3) 2_655 2_655
O7 Na2 O7 75.5(7) 2_655 .
O7 Na2 C17 26.3(5) 2_655 2_655
O7 Na2 C17 97.7(8) 2_655 .
O7 Na2 C17 97.7(8) . 2_655
O7 Na2 C17 26.3(5) . .
O7 Na2 O7A 89.3(7) . 2_655
O7 Na2 O7A 13.8(6) 2_655 2_655
C17 Na2 C17 122.4(13) . 2_655
O7A Na2 O2 107.6(5) 2_655 .
O7A Na2 O2 97.9(5) . .
O7A Na2 N2 82.3(6) . .
O7A Na2 N2 161.0(5) 2_655 .
O7A Na2 C5 91.4(6) . .
O7A Na2 C5 134.3(5) 2_655 .
O1 Li1 O3 89.9(6) . .
O1 Li1 O4 121.9(7) . .
O1 Li1 O6 116.8(7) . .
O1 Li1 C4 21.4(3) . .
O1 Li1 C5 69.2(4) . .
O1 Li1 C12 130.3(6) . .
O3 Li1 O6 111.3(7) . .
O3 Li1 C4 69.6(4) . .
O3 Li1 C5 21.0(3) . .
O3 Li1 C12 136.2(7) . .
O4 Li1 O3 128.0(7) . .
O4 Li1 O6 91.0(6) . .
O4 Li1 C4 140.6(7) . .
O4 Li1 C5 143.1(7) . .
O4 Li1 C12 21.3(3) . .
O6 Li1 C4 116.7(6) . .
O6 Li1 C5 116.2(6) . .
O6 Li1 C12 69.7(4) . .
C5 Li1 C4 48.7(3) . .
C12 Li1 C4 151.7(5) . .
C12 Li1 C5 156.6(6) . .
N1 Si1 C1 111.6(4) . .
N1 Si1 C2 110.2(4) . .
N1 Si1 C3 102.5(4) . .
C1 Si1 C3 110.5(5) . .
C2 Si1 C1 112.2(5) . .
C2 Si1 C3 109.3(5) . .
N2 Si2 C6 112.1(11) . .
N2 Si2 C7 107(3) . .
N2 Si2 C8 104.0(10) . .
C6 Si2 C7 110(2) . .
C6 Si2 C8 110.7(11) . .
C7 Si2 C8 113(3) . .
N3 Si3 C9 108.9(4) . .
N3 Si3 C10 102.6(4) . .
N3 Si3 C11 110.1(4) . .
C9 Si3 C10 112.1(5) . .
C9 Si3 C11 113.6(6) . .
C10 Si3 C11 109.1(5) . .
N4 Si4 C14 111.0(4) . .
N4 Si4 C15 112.4(4) . .
N4 Si4 C16 101.9(4) . .
C14 Si4 C15 111.9(7) . .
C14 Si4 C16 110.5(7) . .
C15 Si4 C16 108.7(5) . .
C4 O1 Li1 124.2(6) . .
C4 O2 Na2 143.5(5) . .
C4 O2 C5 114.8(6) . .
C5 O2 Na2 101.2(4) . .
C5 O3 Li1 124.4(6) . .
C12 O4 Li1 124.0(6) . .
C12 O5 Na1 99.4(4) . .
C12 O5 C13 117.9(7) . .
C13 O5 Na1 139.0(5) . .
C13 O6 Li1 125.5(6) . .
Si1 N1 H1 119.5 . .
C4 N1 Si1 120.9(5) . .
C4 N1 H1 119.5 . .
Si2 N2 Na2 141.9(6) . .
C5 N2 Na2 96.1(4) . .
C5 N2 Si2 119.5(7) . .
C5 N2 Si2A 123.1(12) . .
Si2A N2 Na2 140.8(11) . .
Si3 N3 Na1 140.9(3) . .
C12 N3 Na1 94.9(4) . .
C12 N3 Si3 123.0(5) . .
Si4 N4 H4 119.6 . .
C13 N4 Si4 120.7(5) . .
C13 N4 H4 119.6 . .
Si1 C1 H1A 109.5 . .
Si1 C1 H1B 109.5 . .
Si1 C1 H1C 109.5 . .
H1A C1 H1B 109.5 . .
H1A C1 H1C 109.5 . .
H1B C1 H1C 109.5 . .
Si1 C2 H2A 109.5 . .
Si1 C2 H2B 109.5 . .
Si1 C2 H2C 109.5 . .
H2A C2 H2B 109.5 . .
H2A C2 H2C 109.5 . .
H2B C2 H2C 109.5 . .
Si1 C3 H3A 109.5 . .
Si1 C3 H3B 109.5 . .
Si1 C3 H3C 109.5 . .
H3A C3 H3B 109.5 . .
H3A C3 H3C 109.5 . .
H3B C3 H3C 109.5 . .
O1 C4 Li1 34.4(4) . .
O1 C4 O2 131.2(6) . .
O1 C4 N1 117.8(6) . .
O2 C4 Li1 98.5(5) . .
O2 C4 N1 110.8(6) . .
N1 C4 Li1 149.8(5) . .
Li1 C5 Na2 148.4(4) . .
O2 C5 Na2 52.0(3) . .
O2 C5 Li1 97.9(5) . .
O3 C5 Na2 172.0(6) . .
O3 C5 Li1 34.6(4) . .
O3 C5 O2 132.4(7) . .
O3 C5 N2 118.3(7) . .
N2 C5 Na2 57.3(4) . .
N2 C5 Li1 152.4(6) . .
N2 C5 O2 109.1(6) . .
Si2 C6 H6A 109.5 . .
Si2 C6 H6B 109.5 . .
Si2 C6 H6C 109.5 . .
H6A C6 H6B 109.5 . .
H6A C6 H6C 109.5 . .
H6B C6 H6C 109.5 . .
Si2 C7 H7A 109.5 . .
Si2 C7 H7B 109.5 . .
Si2 C7 H7C 109.5 . .
H7A C7 H7B 109.5 . .
H7A C7 H7C 109.5 . .
H7B C7 H7C 109.5 . .
Si2 C8 H8A 109.5 . .
Si2 C8 H8B 109.5 . .
Si2 C8 H8C 109.5 . .
H8A C8 H8B 109.5 . .
H8A C8 H8C 109.5 . .
H8B C8 H8C 109.5 . .
Si3 C9 H9A 109.5 . .
Si3 C9 H9B 109.5 . .
Si3 C9 H9C 109.5 . .
H9A C9 H9B 109.5 . .
H9A C9 H9C 109.5 . .
H9B C9 H9C 109.5 . .
Si3 C10 H10A 109.5 . .
Si3 C10 H10B 109.5 . .
Si3 C10 H10C 109.5 . .
H10A C10 H10B 109.5 . .
H10A C10 H10C 109.5 . .
H10B C10 H10C 109.5 . .
Si3 C11 H11A 109.5 . .
Si3 C11 H11B 109.5 . .
Si3 C11 H11C 109.5 . .
H11A C11 H11B 109.5 . .
H11A C11 H11C 109.5 . .
H11B C11 H11C 109.5 . .
Li1 C12 Na1 145.5(4) . .
O4 C12 Na1 163.0(5) . .
O4 C12 Li1 34.6(4) . .
O4 C12 O5 132.0(6) . .
O4 C12 N3 118.8(7) . .
O5 C12 Na1 54.1(4) . .
O5 C12 Li1 97.4(5) . .
O5 C12 N3 109.2(6) . .
N3 C12 Na1 57.7(4) . .
N3 C12 Li1 153.3(6) . .
O6 C13 O5 129.4(8) . .
O6 C13 N4 118.2(6) . .
N4 C13 O5 112.4(7) . .
Si4 C14 H14A 109.5 . .
Si4 C14 H14B 109.5 . .
Si4 C14 H14C 109.5 . .
H14A C14 H14B 109.5 . .
H14A C14 H14C 109.5 . .
H14B C14 H14C 109.5 . .
Si4 C15 H15A 109.5 . .
Si4 C15 H15B 109.5 . .
Si4 C15 H15C 109.5 . .
H15A C15 H15B 109.5 . .
H15A C15 H15C 109.5 . .
H15B C15 H15C 109.5 . .
Si4 C16 H16A 109.5 . .
Si4 C16 H16B 109.5 . .
Si4 C16 H16C 109.5 . .
H16A C16 H16B 109.5 . .
H16A C16 H16C 109.5 . .
H16B C16 H16C 109.5 . .
C17 O7 Na2 107.7(15) . .
C20 O7 Na2 125.2(10) . .
C20 O7 C17 108.3(17) . .
Na2 C17 H17A 98.2 . .
Na2 C17 H17B 73.1 . .
O7 C17 Na2 46.0(10) . .
O7 C17 H17A 110.3 . .
O7 C17 H17B 110.3 . .
O7 C17 C18 107.3(19) . .
H17A C17 H17B 108.5 . .
C18 C17 Na2 147.6(19) . .
C18 C17 H17A 110.3 . .
C18 C17 H17B 110.3 . .
C17 C18 H18A 111.4 . .
C17 C18 H18B 111.4 . .
C17 C18 C19 102(2) . .
H18A C18 H18B 109.2 . .
C19 C18 H18A 111.4 . .
C19 C18 H18B 111.4 . .
C18 C19 H19A 111.3 . .
C18 C19 H19B 111.3 . .
H19A C19 H19B 109.2 . .
C20 C19 C18 102.5(18) . .
C20 C19 H19A 111.3 . .
C20 C19 H19B 111.3 . .
O7 C20 C19 101.6(15) . .
O7 C20 H20A 111.5 . .
O7 C20 H20B 111.5 . .
C19 C20 H20A 111.5 . .
C19 C20 H20B 111.5 . .
H20A C20 H20B 109.3 . .
C24 O8 Na1 128.8(13) . .
C24 O8 C21 115.2(15) . .
C21 O8 Na1 115.4(13) . .
O8 C24 H24A 111.6 . .
O8 C24 H24B 111.6 . .
O8 C24 C23 101.0(12) . .
H24A C24 H24B 109.4 . .
C23 C24 H24A 111.6 . .
C23 C24 H24B 111.6 . .
H22A C22 H22B 109.6 . .
C21 C22 H22A 111.9 . .
C21 C22 H22B 111.9 . .
C21 C22 C23 99.6(14) . .
C23 C22 H22A 111.9 . .
C23 C22 H22B 111.9 . .
Na1 C21 H21A 112.0 . .
Na1 C21 H21B 79.0 . .
O8 C21 Na1 39.6(9) . .
O8 C21 C22 90.6(16) . .
O8 C21 H21A 113.5 . .
O8 C21 H21B 113.5 . .
C22 C21 Na1 123.0(17) . .
C22 C21 H21A 113.5 . .
C22 C21 H21B 113.5 . .
H21A C21 H21B 110.8 . .
C24 C23 C22 95.7(12) . .
C24 C23 H23A 112.6 . .
C24 C23 H23B 112.6 . .
C22 C23 H23A 112.6 . .
C22 C23 H23B 112.6 . .
H23A C23 H23B 110.1 . .
C25 O9 C28 106.5(17) . .
O9 C25 H25A 110.6 . .
O9 C25 H25B 110.6 . .
O9 C25 C26 105.6(16) . .
H25A C25 H25B 108.7 . .
C26 C25 H25A 110.6 . .
C26 C25 H25B 110.6 . .
C25 C26 H26A 111.3 . .
C25 C26 H26B 111.3 . .
C25 C26 C27 102.3(18) . .
H26A C26 H26B 109.2 . .
C27 C26 H26A 111.3 . .
C27 C26 H26B 111.3 . .
C26 C27 H27A 110.7 . .
C26 C27 H27B 110.7 . .
H27A C27 H27B 108.8 . .
C28 C27 C26 105.4(19) . .
C28 C27 H27A 110.7 . .
C28 C27 H27B 110.7 . .
O9 C28 C27 105.0(19) . .
O9 C28 H28A 110.8 . .
O9 C28 H28B 110.8 . .
C27 C28 H28A 110.8 . .
C27 C28 H28B 110.8 . .
H28A C28 H28B 108.8 . .
C32 O10 C29 104.6(17) . .
O10 C29 H29A 109.1 . .
O10 C29 H29B 109.1 . .
O10 C29 C30 112.6(17) . .
H29A C29 H29B 107.8 . .
C30 C29 H29A 109.1 . .
C30 C29 H29B 109.1 . .
C29 C30 H30A 112.9 . .
C29 C30 H30B 112.9 . .
H30A C30 H30B 110.3 . .
C31 C30 C29 94.1(17) . .
C31 C30 H30A 112.9 . .
C31 C30 H30B 112.9 . .
C30 C31 H31A 111.3 . .
C30 C31 H31B 111.3 . .
C30 C31 C32 102(2) . .
H31A C31 H31B 109.2 . .
C32 C31 H31A 111.3 . .
C32 C31 H31B 111.3 . .
O10 C32 C31 102(2) . .
O10 C32 H32A 111.3 . .
O10 C32 H32B 111.3 . .
C31 C32 H32A 111.3 . .
C31 C32 H32B 111.3 . .
H32A C32 H32B 109.2 . .
C17A O7A Na2 130.1(16) . .
C17A O7A C20A 106.7(15) . .
C20A O7A Na2 116.8(13) . .
O7A C17A H17C 113.0 . .
O7A C17A H17D 113.0 . .
O7A C17A C18A 93.5(18) . .
H17C C17A H17D 110.4 . .
C18A C17A H17C 113.0 . .
C18A C17A H17D 113.0 . .
C17A C18A H18C 113.9 . .
C17A C18A H18D 113.9 . .
C17A C18A C19A 88(2) . .
H18C C18A H18D 111.1 . .
C19A C18A H18C 113.9 . .
C19A C18A H18D 113.9 . .
C18A C19A H19C 111.4 . .
C18A C19A H19D 111.4 . .
C18A C19A C20A 102.0(14) . .
H19C C19A H19D 109.2 . .
C20A C19A H19C 111.4 . .
C20A C19A H19D 111.4 . .
O7A C20A C19A 98.2(15) . .
O7A C20A H20C 112.1 . .
O7A C20A H20D 112.1 . .
C19A C20A H20C 112.1 . .
C19A C20A H20D 112.1 . .
H20C C20A H20D 109.8 . .
N2 Si2A C8A 106(2) . .
N2 Si2A C7A 117(6) . .
N2 Si2A C6A 99(2) . .
C7A Si2A C8A 103(6) . .
C6A Si2A C8A 112(2) . .
C6A Si2A C7A 120(4) . .
Si2A C8A H8AA 109.5 . .
Si2A C8A H8AB 109.5 . .
Si2A C8A H8AC 109.5 . .
H8AA C8A H8AB 109.5 . .
H8AA C8A H8AC 109.5 . .
H8AB C8A H8AC 109.5 . .
Si2A C7A H7AA 109.5 . .
Si2A C7A H7AB 109.5 . .
Si2A C7A H7AC 109.5 . .
H7AA C7A H7AB 109.5 . .
H7AA C7A H7AC 109.5 . .
H7AB C7A H7AC 109.5 . .
Si2A C6A H6AA 109.5 . .
Si2A C6A H6AB 109.5 . .
Si2A C6A H6AC 109.5 . .
H6AA C6A H6AB 109.5 . .
H6AA C6A H6AC 109.5 . .
H6AB C6A H6AC 109.5 . .
C24A O8A Na1 125.9(17) . .
C21A O8A Na1 125.3(17) . .
C21A O8A C24A 104.4(13) . .
O8A C24A H24C 109.9 . .
O8A C24A H24D 109.9 . .
O8A C24A C23A 109.0(15) . .
H24C C24A H24D 108.3 . .
C23A C24A H24C 109.9 . .
C23A C24A H24D 109.9 . .
O8A C21A H21C 110.8 . .
O8A C21A H21D 110.8 . .
O8A C21A C22A 104.9(13) . .
H21C C21A H21D 108.8 . .
C22A C21A H21C 110.8 . .
C22A C21A H21D 110.8 . .
C21A C22A H22C 112.8 . .
C21A C22A H22D 112.8 . .
C21A C22A C23A 94.9(13) . .
H22C C22A H22D 110.2 . .
C23A C22A H22C 112.8 . .
C23A C22A H22D 112.8 . .
C24A C23A C22A 97.7(13) . .
C24A C23A H23C 112.2 . .
C24A C23A H23D 112.2 . .
C22A C23A H23C 112.2 . .
C22A C23A H23D 112.2 . .
H23C C23A H23D 109.8 . .

loop_
_geom_bond_atom_site_label_1
_geom_bond_atom_site_label_2
_geom_bond_distance
_geom_bond_site_symmetry_2
Na1 O5 2.425(6) .
Na1 O5 2.425(6) 2_656
Na1 N3 2.507(7) 2_656
Na1 N3 2.507(7) .
Na1 C12 2.954(8) 2_656
Na1 C12 2.954(8) .
Na1 O8 2.137(17) .
Na1 O8 2.137(17) 2_656
Na1 C21 3.03(2) 2_656
Na1 C21 3.03(2) .
Na1 O8A 2.50(2) 2_656
Na1 O8A 2.50(2) .
Na2 O2 2.407(6) .
Na2 O2 2.407(6) 2_655
Na2 N2 2.536(6) .
Na2 N2 2.536(6) 2_655
Na2 C5 2.997(8) 2_655
Na2 C5 2.997(8) .
Na2 O7 2.346(13) 2_655
Na2 O7 2.346(13) .
Na2 C17 3.11(2) 2_655
Na2 C17 3.11(2) .
Na2 O7A 2.38(2) .
Na2 O7A 2.38(2) 2_655
Li1 O1 1.904(15) .
Li1 O3 1.916(12) .
Li1 O4 1.905(13) .
Li1 O6 1.913(15) .
Li1 C4 2.789(15) .
Li1 C5 2.785(14) .
Li1 C12 2.779(14) .
Si1 N1 1.693(5) .
Si1 C1 1.849(10) .
Si1 C2 1.847(9) .
Si1 C3 1.850(9) .
Si2 N2 1.739(19) .
Si2 C6 1.852(10) .
Si2 C7 1.852(10) .
Si2 C8 1.869(10) .
Si3 N3 1.691(6) .
Si3 C9 1.830(11) .
Si3 C10 1.853(10) .
Si3 C11 1.873(9) .
Si4 N4 1.685(5) .
Si4 C14 1.835(14) .
Si4 C15 1.855(10) .
Si4 C16 1.884(12) .
O1 C4 1.231(9) .
O2 C4 1.348(9) .
O2 C5 1.378(9) .
O3 C5 1.210(9) .
O4 C12 1.221(9) .
O5 C12 1.336(10) .
O5 C13 1.361(9) .
O6 C13 1.220(9) .
N1 H1 0.8800 .
N1 C4 1.350(9) .
N2 C5 1.351(9) .
N2 Si2A 1.61(4) .
N3 C12 1.362(8) .
N4 H4 0.8800 .
N4 C13 1.328(10) .
C1 H1A 0.9800 .
C1 H1B 0.9800 .
C1 H1C 0.9800 .
C2 H2A 0.9800 .
C2 H2B 0.9800 .
C2 H2C 0.9800 .
C3 H3A 0.9800 .
C3 H3B 0.9800 .
C3 H3C 0.9800 .
C6 H6A 0.9800 .
C6 H6B 0.9800 .
C6 H6C 0.9800 .
C7 H7A 0.9800 .
C7 H7B 0.9800 .
C7 H7C 0.9800 .
C8 H8A 0.9800 .
C8 H8B 0.9800 .
C8 H8C 0.9800 .
C9 H9A 0.9800 .
C9 H9B 0.9800 .
C9 H9C 0.9800 .
C10 H10A 0.9800 .
C10 H10B 0.9800 .
C10 H10C 0.9800 .
C11 H11A 0.9800 .
C11 H11B 0.9800 .
C11 H11C 0.9800 .
C14 H14A 0.9800 .
C14 H14B 0.9800 .
C14 H14C 0.9800 .
C15 H15A 0.9800 .
C15 H15B 0.9800 .
C15 H15C 0.9800 .
C16 H16A 0.9800 .
C16 H16B 0.9800 .
C16 H16C 0.9800 .
O7 C17 1.443(12) .
O7 C20 1.419(11) .
C17 H17A 0.9900 .
C17 H17B 0.9900 .
C17 C18 1.527(12) .
C18 H18A 0.9900 .
C18 H18B 0.9900 .
C18 C19 1.539(12) .
C19 H19A 0.9900 .
C19 H19B 0.9900 .
C19 C20 1.533(12) .
C20 H20A 0.9900 .
C20 H20B 0.9900 .
O8 C24 1.410(12) .
O8 C21 1.418(12) .
C24 H24A 0.9900 .
C24 H24B 0.9900 .
C24 C23 1.524(12) .
C22 H22A 0.9900 .
C22 H22B 0.9900 .
C22 C21 1.512(12) .
C22 C23 1.530(12) .
C21 H21A 0.9900 .
C21 H21B 0.9900 .
C23 H23A 0.9900 .
C23 H23B 0.9900 .
O9 C25 1.408(11) .
O9 C28 1.429(12) .
C25 H25A 0.9900 .
C25 H25B 0.9900 .
C25 C26 1.519(12) .
C26 H26A 0.9900 .
C26 H26B 0.9900 .
C26 C27 1.532(12) .
C27 H27A 0.9900 .
C27 H27B 0.9900 .
C27 C28 1.525(12) .
C28 H28A 0.9900 .
C28 H28B 0.9900 .
O10 C29 1.430(12) .
O10 C32 1.402(12) .
C29 H29A 0.9900 .
C29 H29B 0.9900 .
C29 C30 1.513(12) .
C30 H30A 0.9900 .
C30 H30B 0.9900 .
C30 C31 1.511(12) .
C31 H31A 0.9900 .
C31 H31B 0.9900 .
C31 C32 1.526(12) .
C32 H32A 0.9900 .
C32 H32B 0.9900 .
O7A C17A 1.421(12) .
O7A C20A 1.441(12) .
C17A H17C 0.9900 .
C17A H17D 0.9900 .
C17A C18A 1.529(12) .
C18A H18C 0.9900 .
C18A H18D 0.9900 .
C18A C19A 1.531(12) .
C19A H19C 0.9900 .
C19A H19D 0.9900 .
C19A C20A 1.536(12) .
C20A H20C 0.9900 .
C20A H20D 0.9900 .
Si2A C8A 1.860(12) .
Si2A C7A 1.852(12) .
Si2A C6A 1.851(12) .
C8A H8AA 0.9800 .
C8A H8AB 0.9800 .
C8A H8AC 0.9800 .
C7A H7AA 0.9800 .
C7A H7AB 0.9800 .
C7A H7AC 0.9800 .
C6A H6AA 0.9800 .
C6A H6AB 0.9800 .
C6A H6AC 0.9800 .
O8A C24A 1.414(12) .
O8A C21A 1.413(12) .
C24A H24C 0.9900 .
C24A H24D 0.9900 .
C24A C23A 1.509(12) .
C21A H21C 0.9900 .
C21A H21D 0.9900 .
C21A C22A 1.529(12) .
C22A H22C 0.9900 .
C22A H22D 0.9900 .
C22A C23A 1.533(12) .
C23A H23C 0.9900 .
C23A H23D 0.9900 .

loop_
_geom_torsion_atom_site_label_1
_geom_torsion_atom_site_label_2
_geom_torsion_atom_site_label_3
_geom_torsion_atom_site_label_4
_geom_torsion
Na1 O5 C12 Li1 158.9(3)
Na1 O5 C12 O4 159.4(7)
Na1 O5 C12 N3 -18.3(6)
Na1 O5 C13 O6 -148.7(7)
Na1 O5 C13 N4 31.9(11)
Na1 N3 C12 Li1 -156.3(11)
Na1 N3 C12 O4 -160.6(6)
Na1 N3 C12 O5 17.5(6)
Na1 O8 C24 C23 -178.2(16)
Na1 O8 C21 C22 -147.4(15)
Na1 O8A C24A C23A -159(2)
Na1 O8A C21A C22A 126(2)
Na2 O2 C4 Li1 -165.3(7)
Na2 O2 C4 O1 -177.1(6)
Na2 O2 C4 N1 7.2(11)
Na2 O2 C5 Li1 169.5(4)
Na2 O2 C5 O3 171.3(8)
Na2 O2 C5 N2 -4.9(7)
Na2 N2 C5 Li1 -163.4(11)
Na2 N2 C5 O2 4.6(6)
Na2 N2 C5 O3 -172.2(6)
Na2 N2 Si2A C8A -18(3)
Na2 N2 Si2A C7A -132(5)
Na2 N2 Si2A C6A 98(2)
Na2 O7 C17 C18 -158(2)
Na2 O7 C20 C19 167.7(13)
Na2 C17 C18 C19 -37(6)
Na2 O7A C17A C18A -152.5(18)
Na2 O7A C20A C19A -175.2(19)
Li1 O1 C4 O2 20.9(13)
Li1 O1 C4 N1 -163.7(7)
Li1 O3 C5 O2 -3.1(14)
Li1 O3 C5 N2 172.8(7)
Li1 O4 C12 Na1 103.1(16)
Li1 O4 C12 O5 -1.0(12)
Li1 O4 C12 N3 176.6(7)
Li1 O6 C13 O5 -1.6(13)
Li1 O6 C13 N4 177.8(7)
Si1 N1 C4 Li1 -9.2(13)
Si1 N1 C4 O1 9.1(9)
Si1 N1 C4 O2 -174.6(5)
Si2 N2 C5 Na2 166.0(9)
Si2 N2 C5 Li1 2.6(17)
Si2 N2 C5 O2 170.6(8)
Si2 N2 C5 O3 -6.2(12)
Si3 N3 C12 Na1 169.8(6)
Si3 N3 C12 Li1 13.5(15)
Si3 N3 C12 O4 9.2(9)
Si3 N3 C12 O5 -172.6(5)
Si4 N4 C13 O5 -179.9(5)
Si4 N4 C13 O6 0.6(10)
C1 Si1 N1 C4 52.1(6)
C2 Si1 N1 C4 -73.3(7)
C3 Si1 N1 C4 170.4(6)
C4 O2 C5 Na2 -173.7(7)
C4 O2 C5 Li1 -4.1(7)
C4 O2 C5 O3 -2.4(12)
C4 O2 C5 N2 -178.6(6)
C5 O2 C4 Li1 4.1(7)
C5 O2 C4 O1 -7.6(12)
C5 O2 C4 N1 176.7(6)
C5 N2 Si2A C8A 166(2)
C5 N2 Si2A C7A 53(6)
C5 N2 Si2A C6A -78(2)
C6 Si2 N2 Na2 101.1(11)
C6 Si2 N2 C5 -55.9(14)
C7 Si2 N2 Na2 -139(3)
C7 Si2 N2 C5 64(3)
C8 Si2 N2 Na2 -18.5(14)
C8 Si2 N2 C5 -175.5(10)
C9 Si3 N3 Na1 92.4(6)
C9 Si3 N3 C12 -71.4(7)
C10 Si3 N3 Na1 -26.5(6)
C10 Si3 N3 C12 169.7(6)
C11 Si3 N3 Na1 -142.5(6)
C11 Si3 N3 C12 53.7(7)
C12 O5 C13 O6 4.4(12)
C12 O5 C13 N4 -175.0(6)
C13 O5 C12 Na1 -162.5(7)
C13 O5 C12 Li1 -3.6(7)
C13 O5 C12 O4 -3.0(12)
C13 O5 C12 N3 179.2(6)
C14 Si4 N4 C13 63.8(8)
C15 Si4 N4 C13 -62.4(7)
C16 Si4 N4 C13 -178.6(7)
O7 C17 C18 C19 -7(4)
C17 O7 C20 C19 39(3)
C17 C18 C19 C20 30(3)
C18 C19 C20 O7 -42(2)
C20 O7 C17 Na2 138(2)
C20 O7 C17 C18 -20(4)
O8 C24 C23 C22 -29(2)
C24 O8 C21 Na1 -172(3)
C24 O8 C21 C22 41(3)
C21 O8 C24 C23 -8(3)
C21 C22 C23 C24 56(2)
C23 C22 C21 Na1 -81(2)
C23 C22 C21 O8 -57(2)
O9 C25 C26 C27 29(2)
C25 O9 C28 C27 34(2)
C25 C26 C27 C28 -8(2)
C26 C27 C28 O9 -15(2)
C28 O9 C25 C26 -41(2)
O10 C29 C30 C31 -28(4)
C29 O10 C32 C31 29(3)
C29 C30 C31 C32 44(3)
C30 C31 C32 O10 -49(4)
C32 O10 C29 C30 -1(4)
O7A C17A C18A C19A -66(2)
C17A O7A C20A C19A -20(3)
C17A C18A C19A C20A 55(3)
C18A C19A C20A O7A -24(3)
C20A O7A C17A C18A 57(3)
Si2A N2 C5 Na2 177.1(14)
Si2A N2 C5 Li1 14(2)
Si2A N2 C5 O2 -178.3(13)
Si2A N2 C5 O3 4.8(16)
O8A C24A C23A C22A 34(3)
O8A C21A C22A C23A 51(3)
C24A O8A C21A C22A -31(3)
C21A O8A C24A C23A -2(4)
C21A C22A C23A C24A -48(2)

loop_
_twin_individual_id
_twin_individual_mass_fraction_refined
1 0.738055
2 0.261945
